data_1569675
loop_
_publ_author_name
'Young, Rosemary J.'
'Huxley, Michael T.'
'Wu, Lingjun'
'Hart, Jack'
'O'Shea, James'
'Doonan, Christian J.'
'Champness, Neil R.'
'Sumby, Christopher J.'

_publ_section_title
;
 Studying manganese carbonyl photochemistry in a permanently porous
 metal-organic framework.
;
_journal_issue 35
_journal_name_full 'Chemical science'
_journal_page_first 9409
_journal_page_last 9417
_journal_paper_doi 10.1039/d3sc03553k
_journal_volume 14
_journal_year 2023
_chemical_formula_moiety 'C39.55 H35.8 Br0.25 Mn1.85 N6 O7, 0.1(Br), C4 H8 O'
_chemical_formula_sum 'C43.5 H43.8 Br0.35 Mn1.85 N6 O7.95'
_chemical_formula_weight 907.45
_space_group_crystal_system monoclinic
_space_group_IT_number 11
_space_group_name_Hall '-P 2yb'
_space_group_name_H-M_alt 'P 1 21/m 1'
_atom_sites_solution_hydrogens mixed
_atom_sites_solution_primary direct
_audit_creation_date 2022-10-27
_audit_creation_method
;
Olex2 1.3
(compiled 2020.11.12 svn.r5f609507 for OlexSys, GUI svn.r6408)
;
_audit_update_record
;
2022-11-11 deposited with the CCDC.	2023-08-15 downloaded from the CCDC.
;
_cell_angle_alpha 90
_cell_angle_beta 93.93(3)
_cell_angle_gamma 90
_cell_formula_units_Z 4
_cell_length_a 12.344(3)
_cell_length_b 32.785(7)
_cell_length_c 12.996(3)
_cell_measurement_reflns_used 88484
_cell_measurement_temperature 150(2)
_cell_measurement_theta_max 31.684
_cell_measurement_theta_min 1.242
_cell_volume 5247(2)
_computing_cell_refinement 'AS QEGUI'
_computing_data_collection 'XDS (Kabsch, 2010)'
_computing_data_reduction 'XDS (Kabsch, 2010)'
_computing_molecular_graphics 'Olex2 1.3 (Dolomanov et al., 2009)'
_computing_publication_material 'Olex2 1.3 (Dolomanov et al., 2009)'
_computing_structure_refinement 'SHELXL 2018/3 (Sheldrick, 2015)'
_computing_structure_solution 'SHELXS  (Sheldrick, 2008)'
_diffrn_ambient_temperature 150(2)
_diffrn_detector_area_resol_mean '13.3 (Dectris Eiger detectors)'
_diffrn_measured_fraction_theta_full 0.987
_diffrn_measured_fraction_theta_max 0.800
_diffrn_measurement_device_type
;
N. P. Cowieson, D. Aragao, M. Clift, D. J. Ericsson, C. Gee, 
S. J. Harrop, N. Mudie, S. Panjikar, J. R. Price, A. Riboldi-
Tunnicliffe, R. Williamson and T. Caradoc-Davies, MX1: a 
bending-magnet crystallography beamline serving both chemical 
and macromolecular crystallography communities at the 
Australian Synchrotron, J. Synchrotron Rad. (2015). 22, 187-190.
;
_diffrn_measurement_method 'Omega Scan'
_diffrn_radiation_monochromator 'Silicon Double Crystal'
_diffrn_radiation_type Synchrotron
_diffrn_radiation_wavelength 0.71073
_diffrn_reflns_av_R_equivalents 0.0677
_diffrn_reflns_av_unetI/netI 0.0452
_diffrn_reflns_Laue_measured_fraction_full 0.987
_diffrn_reflns_Laue_measured_fraction_max 0.800
_diffrn_reflns_limit_h_max 17
_diffrn_reflns_limit_h_min -17
_diffrn_reflns_limit_k_max 48
_diffrn_reflns_limit_k_min -48
_diffrn_reflns_limit_l_max 17
_diffrn_reflns_limit_l_min -17
_diffrn_reflns_number 88484
_diffrn_reflns_point_group_measured_fraction_full 0.987
_diffrn_reflns_point_group_measured_fraction_max 0.800
_diffrn_reflns_theta_full 27.000
_diffrn_reflns_theta_max 31.684
_diffrn_reflns_theta_min 1.242
_diffrn_source 'MX1 Beamline Australian Synchrotron'
_exptl_absorpt_coefficient_mu 0.762
_exptl_absorpt_correction_type multi-scan
_exptl_absorpt_process_details 'XDS (Kabsch, 2010)'
_exptl_crystal_colour 'clear light yellow'
_exptl_crystal_colour_lustre clear
_exptl_crystal_colour_modifier light
_exptl_crystal_colour_primary yellow
_exptl_crystal_density_diffrn 1.149
_exptl_crystal_description plate
_exptl_crystal_F_000 1876
_exptl_crystal_size_max 0.18
_exptl_crystal_size_mid 0.03
_exptl_crystal_size_min 0.01
_refine_diff_density_max 1.105
_refine_diff_density_min -1.356
_refine_diff_density_rms 0.134
_refine_ls_extinction_method none
_refine_ls_goodness_of_fit_ref 1.289
_refine_ls_hydrogen_treatment constr
_refine_ls_matrix_type full
_refine_ls_number_parameters 632
_refine_ls_number_reflns 14436
_refine_ls_number_restraints 263
_refine_ls_restrained_S_all 1.293
_refine_ls_R_factor_all 0.1506
_refine_ls_R_factor_gt 0.1136
_refine_ls_shift/su_max 0.000
_refine_ls_shift/su_mean 0.000
_refine_ls_structure_factor_coef Fsqd
_refine_ls_weighting_details 'w=1/[\s^2^(Fo^2^)+(0.2000P)^2^] where P=(Fo^2^+2Fc^2^)/3'
_refine_ls_weighting_scheme calc
_refine_ls_wR_factor_gt 0.3302
_refine_ls_wR_factor_ref 0.3554
_reflns_Friedel_coverage 0.000
_reflns_number_gt 8939
_reflns_number_total 14436
_reflns_threshold_expression 'I > 2\s(I)'
_cod_data_source_file d3sc03553k2.cif
_cod_data_source_block mnbr_e1_thf_30m270k
_cod_depositor_comments
;
The following automatic conversions were performed:

data item '_exptl_absorpt_correction_type' value 'Multi-Scan' was
changed to 'multi-scan' in accordance with the
/home/data/users/saulius/crontab/automatic-downloads/rss-feeds/RSC/lib/dictionaries/cif_core.dic
dictionary named 'cif_core.dic' version 2.4.2 last updated on
2011-04-26.

Automatic conversion script
Id: cif_fix_values 8170 2020-07-09 18:12:32Z antanas 

 Adding full bibliography for 1569673--1569679.cif.
;
_cod_original_cell_volume 5247.1(18)
_cod_original_formula_sum 'C43.50 H43.80 Br0.35 Mn1.85 N6 O7.95'
_cod_database_code 1569675
_shelx_shelxl_version_number 2018/3
_shelx_space_group_comment
;
The symmetry employed for this shelxl refinement is uniquely defined
by the following loop, which should always be used as a source of
symmetry information in preference to the above space-group names.
They are only intended as comments.
;
_shelx_estimated_absorpt_t_max 0.992
_shelx_estimated_absorpt_t_min 0.875
_diffrn_measurement_detector_type 'Dectris Eiger2 9M'
_olex2_refinement_description
;
1. Fixed Uiso
 At 1.2 times of:
  All C(H) groups, All C(H,H) groups
 At 1.5 times of:
  All C(H,H,H) groups, All C(H,H,H,H,H,H,H,H) groups
2. Restrained distances
 Mn3-C110
 1.84 with sigma of 0.02
 C110-O111
 1.12 with sigma of 0.02
 Mn3-C112
 1.84 with sigma of 0.02
 Mn3-Br2
 2.6 with sigma of 0.02
 C112-O113
 1.12 with sigma of 0.02
3. Uiso/Uaniso restraints and constraints
C71 \\sim C72 \\sim C73 \\sim C74 \\sim C75 \\sim C76: within 2A with sigma of
0.04 and sigma for terminal atoms of 0.08 within 2A
C110 \\sim O111: within 2A with sigma of 0.04 and sigma for terminal atoms of
0.08 within 2A
O2 \\sim C3 \\sim C7 \\sim C8 \\sim C9: within 2A with sigma of 0.04 and sigma
for terminal atoms of 0.08 within 2A
O1 \\sim C2 \\sim C4 \\sim C5 \\sim C6: within 2A with sigma of 0.04 and sigma
for terminal atoms of 0.08 within 2A
C112 \\sim O113: within 2A with sigma of 0.04 and sigma for terminal atoms of
0.08 within 2A
Uanis(C110) \\sim Ueq, Uanis(O111) \\sim Ueq, Uanis(C112) \\sim Ueq,
Uanis(O113) \\sim Ueq: with sigma of 0.1 and sigma for terminal atoms of 0.2
Uanis(C2) \\sim Ueq, Uanis(C6) \\sim Ueq, Uanis(C4) \\sim Ueq, Uanis(C5) \\sim
Ueq: with sigma of 0.1 and sigma for terminal atoms of 0.2
4. Rigid body (RIGU) restrains
 C110, O111
 with sigma for 1-2 distances of 0.004 and sigma for 1-3 distances of 0.004
 C71, C72, C73, C74, C75, C76
 with sigma for 1-2 distances of 0.004 and sigma for 1-3 distances of 0.004
 O2, C3, C7, C8, C9
 with sigma for 1-2 distances of 0.004 and sigma for 1-3 distances of 0.004
 O1, C2, C4, C5, C6
 with sigma for 1-2 distances of 0.004 and sigma for 1-3 distances of 0.004
 C112, O113
 with sigma for 1-2 distances of 0.004 and sigma for 1-3 distances of 0.004
5. Others
 Sof(C23B)=Sof(H23B)=Sof(C25B)=Sof(H25B)=Sof(C22B)=Sof(H22B)=Sof(C26B)=
 Sof(H26B)=1-FVAR(1)
 Sof(C22)=Sof(H22)=Sof(C23)=Sof(H23)=Sof(C25)=Sof(H25)=Sof(C26)=Sof(H26)=FVAR(1)
 Fixed Sof: Br1(0.2) Br3(0.1) Mn3(0.35) C110(0.3) O111(0.3) C112(0.35)
 O113(0.35) Br2(0.05) O1(0.35) C2(0.35) C4(0.35) C5(0.35) C6(0.35) H2(0.35)
 H1(0.35) H4A(0.35) H4B(0.35) H5A(0.35) H5B(0.35) H6A(0.35) H6B(0.35)
6.a Free rotating group:
 O2(C3,C7,C8,C9,H3A,H3B,H7A,H7B,H8A,H8B,H9A,H9B), O1(C2,C4,C5,C6,H2,H1,H4A,H4B,
 H5A,H5B,H6A,H6B)
6.b Secondary CH2 refined with riding coordinates:
 C1(H1A,H1B), C50(H50A,H50B)
6.c Aromatic/amide H refined with riding coordinates:
 C22(H22), C23(H23), C25(H25), C26(H26), C42(H42), C43(H43), C45(H45),
 C46(H46), C72(H72), C73(H73), C75(H75), C76(H76), C23B(H23B), C25B(H25B),
 C22B(H22B), C26B(H26B)
6.d Idealised Me refined as rotating group:
 C16(H16A,H16B,H16C), C17(H17A,H17B,H17C), C36(H36A,H36B,H36C), C37(H37A,H37B,
 H37C), C66(H66A,H66B,H66C), C67(H67A,H67B,H67C)
;
_smtbx_masks_special_details
;
A solvent mask was calculated and 310 electrons were 
found in a volume of 1158\%A^3^ in 1 void per unit cell. 
This is consistent with the presence of 
2[C4H8O] per Asymmetric Unit 
which account for 320 electrons 
per unit cell.
;
_smtbx_masks_void_probe_radius 1.2
_smtbx_masks_void_truncation_radius 1.2
_olex2_submission_special_instructions 'No special instructions were received'

loop_
_space_group_symop_operation_xyz
'x, y, z'
'-x, y+1/2, -z'
'-x, -y, -z'
'x, -y-1/2, z'

loop_
_atom_site_label
_atom_site_type_symbol
_atom_site_fract_x
_atom_site_fract_y
_atom_site_fract_z
_atom_site_U_iso_or_equiv
_atom_site_adp_type
_atom_site_occupancy
_atom_site_site_symmetry_order
_atom_site_calc_flag
_atom_site_refinement_flags_posn
_atom_site_refinement_flags_adp
_atom_site_refinement_flags_occupancy
_atom_site_disorder_assembly
_atom_site_disorder_group
Br1 Br 0.1598(3) -0.250000 0.6109(4) 0.1317(12) Uani 0.4 2 d S T P C .
Mn1 Mn 0.79428(5) 0.06999(2) 0.90828(4) 0.0439(2) Uani 1 1 d . . . . .
C1 C 0.7160(3) 0.15276(15) 0.7796(3) 0.0509(10) Uani 1 1 d . . . . .
H1A H 0.698036 0.179378 0.746764 0.061 Uiso 1 1 calc R U . . .
H1B H 0.775737 0.157153 0.833272 0.061 Uiso 1 1 calc R U . . .
Mn2 Mn 1.000000 0.000000 1.000000 0.0465(3) Uani 1 2 d S . P . .
Br3 Br 0.6648(9) 0.250000 0.6714(5) 0.143(3) Uani 0.2 2 d S T P . .
Mn3 Mn 0.2717(2) -0.250000 0.7902(3) 0.1191(10) Uani 0.7 2 d DS T P . .
N11 N 0.8010(3) 0.08960(12) 0.7373(2) 0.0504(8) Uani 1 1 d . . . . .
N12 N 0.7513(3) 0.12486(12) 0.7033(2) 0.0493(8) Uani 1 1 d . . . . .
C13 C 0.7448(4) 0.12751(17) 0.5987(3) 0.0571(11) Uani 1 1 d . . . . .
C14 C 0.7952(4) 0.09206(16) 0.5638(3) 0.0553(11) Uani 1 1 d . . . . .
C15 C 0.8280(4) 0.07045(15) 0.6530(3) 0.0554(11) Uani 1 1 d . . . . .
C16 C 0.6935(6) 0.1615(2) 0.5411(4) 0.089(2) Uani 1 1 d . . . . .
H16A H 0.620075 0.165709 0.563390 0.133 Uiso 1 1 calc R U . . .
H16B H 0.689524 0.155263 0.467222 0.133 Uiso 1 1 calc R U . . .
H16C H 0.736562 0.186301 0.554223 0.133 Uiso 1 1 calc R U . . .
C17 C 0.8862(5) 0.03010(18) 0.6609(3) 0.0693(14) Uani 1 1 d . . . . .
H17A H 0.938269 0.028432 0.607463 0.104 Uiso 1 1 calc R U . . .
H17B H 0.833299 0.007901 0.651489 0.104 Uiso 1 1 calc R U . . .
H17C H 0.924921 0.027709 0.729070 0.104 Uiso 1 1 calc R U . . .
C21 C 0.8081(4) 0.08142(17) 0.4545(3) 0.0577(12) Uani 1 1 d . . . . .
C22 C 0.9074(5) 0.0656(2) 0.4241(4) 0.0573(17) Uani 0.737(7) 1 d . . P A 1
H22 H 0.966734 0.061815 0.473750 0.069 Uiso 0.737(7) 1 calc R U P A 1
C23 C 0.9179(5) 0.0556(2) 0.3225(4) 0.0550(16) Uani 0.737(7) 1 d . . P A 1
H23 H 0.984886 0.045203 0.301887 0.066 Uiso 0.737(7) 1 calc R U P A 1
C24 C 0.8281(4) 0.06099(16) 0.2474(3) 0.0542(11) Uani 1 1 d . . . . .
C25 C 0.7328(5) 0.0742(3) 0.2794(4) 0.069(2) Uani 0.737(7) 1 d . . P A 1
H25 H 0.670927 0.075897 0.231847 0.083 Uiso 0.737(7) 1 calc R U P A 1
C26 C 0.7244(5) 0.0855(3) 0.3839(4) 0.070(2) Uani 0.737(7) 1 d . . P A 1
H26 H 0.657730 0.096311 0.404438 0.084 Uiso 0.737(7) 1 calc R U P A 1
C27 C 0.8431(3) 0.05137(15) 0.1366(3) 0.0501(10) Uani 1 1 d . . . . .
O28 O 0.9138(3) 0.02573(13) 0.1191(2) 0.0754(11) Uani 1 1 d . . . . .
O29 O 0.7837(3) 0.06933(13) 0.0691(2) 0.0689(10) Uani 1 1 d . . . . .
N31 N 0.6358(3) 0.10357(12) 0.8887(2) 0.0493(8) Uani 1 1 d . . . . .
N32 N 0.6216(3) 0.13709(12) 0.8272(3) 0.0474(8) Uani 1 1 d . . . . .
C33 C 0.5137(3) 0.14604(16) 0.8111(3) 0.0552(10) Uani 1 1 d . . . . .
C34 C 0.4574(4) 0.11721(16) 0.8634(4) 0.0572(11) Uani 1 1 d . . . . .
C35 C 0.5375(3) 0.09155(16) 0.9104(4) 0.0556(11) Uani 1 1 d . . . . .
C36 C 0.4759(5) 0.1816(3) 0.7442(5) 0.094(2) Uani 1 1 d . . . . .
H36A H 0.501695 0.207110 0.776574 0.141 Uiso 1 1 calc R U . . .
H36B H 0.396328 0.181792 0.736318 0.141 Uiso 1 1 calc R U . . .
H36C H 0.504984 0.178966 0.676224 0.141 Uiso 1 1 calc R U . . .
C37 C 0.5239(5) 0.0543(2) 0.9792(5) 0.0765(16) Uani 1 1 d . . . . .
H37A H 0.508259 0.030197 0.935978 0.115 Uiso 1 1 calc R U . . .
H37B H 0.463715 0.058962 1.023167 0.115 Uiso 1 1 calc R U . . .
H37C H 0.590989 0.049774 1.022472 0.115 Uiso 1 1 calc R U . . .
C41 C 0.3384(4) 0.11299(18) 0.8695(4) 0.0625(12) Uani 1 1 d . . . . .
C42 C 0.2732(4) 0.1453(2) 0.8961(6) 0.0849(19) Uani 1 1 d . . . . .
H42 H 0.304079 0.171542 0.907634 0.102 Uiso 1 1 calc R U . . .
C43 C 0.1622(4) 0.13923(19) 0.9059(6) 0.0781(16) Uani 1 1 d . . . . .
H43 H 0.117847 0.161652 0.922493 0.094 Uiso 1 1 calc R U . . .
C44 C 0.1165(4) 0.10108(17) 0.8918(4) 0.0620(12) Uani 1 1 d . . . . .
C45 C 0.1813(4) 0.06922(17) 0.8613(4) 0.0610(12) Uani 1 1 d . . . . .
H45 H 0.149978 0.043089 0.848588 0.073 Uiso 1 1 calc R U . . .
C46 C 0.2907(4) 0.07490(18) 0.8492(4) 0.0663(13) Uani 1 1 d . . . . .
H46 H 0.333480 0.052906 0.827025 0.080 Uiso 1 1 calc R U . . .
C47 C 0.0000(3) 0.09394(17) 0.9070(3) 0.0541(11) Uani 1 1 d . . . . .
O48 O -0.0330(2) 0.05636(11) 0.9067(2) 0.0529(7) Uani 1 1 d . . . . .
O49 O -0.0633(3) 0.12224(11) 0.9196(3) 0.0607(8) Uani 1 1 d . . . . .
C50 C 0.4248(9) -0.250000 0.5958(6) 0.085(3) Uani 1 2 d S T P . .
H50A H 0.472063 -0.249999 0.537213 0.102 Uiso 1 2 calc R U P . .
H50B H 0.348123 -0.250000 0.567957 0.102 Uiso 1 2 calc R U P . .
N61 N 0.3846(5) -0.20724(18) 0.7440(5) 0.0918(16) Uani 1 1 d . . . . .
N62 N 0.4467(5) -0.21458(15) 0.6599(5) 0.0887(17) Uani 1 1 d . . . . .
C63 C 0.5234(6) -0.18566(17) 0.6583(5) 0.0781(17) Uani 1 1 d . . . . .
C64 C 0.5132(6) -0.15934(19) 0.7345(5) 0.0844(19) Uani 1 1 d . . . . .
C65 C 0.4241(6) -0.1747(2) 0.7849(6) 0.0904(19) Uani 1 1 d . . . . .
C66 C 0.6130(8) -0.1872(2) 0.5754(5) 0.106(2) Uani 1 1 d . . . . .
H66A H 0.622243 -0.215365 0.552612 0.158 Uiso 1 1 calc R U . . .
H66B H 0.682221 -0.176918 0.606778 0.158 Uiso 1 1 calc R U . . .
H66C H 0.589658 -0.170129 0.516036 0.158 Uiso 1 1 calc R U . . .
C67 C 0.3826(8) -0.1544(3) 0.8814(8) 0.130(3) Uani 1 1 d . . . . .
H67A H 0.303039 -0.154403 0.876272 0.194 Uiso 1 1 calc R U . . .
H67B H 0.409213 -0.126290 0.886527 0.194 Uiso 1 1 calc R U . . .
H67C H 0.409150 -0.169686 0.942902 0.194 Uiso 1 1 calc R U . . .
C71 C 0.5878(6) -0.12384(19) 0.7615(5) 0.090(2) Uani 1 1 d . U . B 1
C72 C 0.6884(11) -0.1279(3) 0.8091(12) 0.205(7) Uani 1 1 d . U . B 1
H72 H 0.719630 -0.154282 0.816796 0.246 Uiso 1 1 calc R U . B 1
C73 C 0.7487(10) -0.0930(2) 0.8481(11) 0.176(6) Uani 1 1 d . U . B 1
H73 H 0.814997 -0.096834 0.888549 0.211 Uiso 1 1 calc R U . B 1
C74 C 0.7141(4) -0.05717(16) 0.8290(4) 0.0598(11) Uani 1 1 d . U . B 1
C75 C 0.6226(6) -0.0533(2) 0.7683(5) 0.089(2) Uani 1 1 d . U . B 1
H75 H 0.595556 -0.026811 0.752158 0.106 Uiso 1 1 calc R U . B 1
C76 C 0.5662(6) -0.0869(2) 0.7284(6) 0.103(3) Uani 1 1 d . U . B 1
H76 H 0.510274 -0.082970 0.675438 0.124 Uiso 1 1 calc R U . B 1
C77 C 0.7731(4) -0.02080(15) 0.8762(3) 0.0529(10) Uani 1 1 d . . . . .
O78 O 0.8617(3) -0.02721(12) 0.9238(3) 0.0793(12) Uani 1 1 d . . . . .
O79 O 0.7287(3) 0.01330(11) 0.8612(2) 0.0588(8) Uani 1 1 d . . . . .
C110 C 0.323(2) -0.250000 0.9263(11) 0.136(8) Uani 0.6 2 d DS TU P C 1
O111 O 0.3188(14) -0.250000 1.0116(11) 0.099(5) Uani 0.6 2 d DS TU P C 1
C112 C 0.174(3) -0.2114(9) 0.831(4) 0.129(10) Uani 0.35 1 d D U P C 1
O113 O 0.1220(16) -0.1877(7) 0.864(2) 0.149(8) Uani 0.35 1 d D U P C 1
C23B C 0.8212(18) 0.1045(6) 0.2758(13) 0.063(5) Uani 0.263(7) 1 d . . P A 2
H23B H 0.821107 0.125559 0.225694 0.076 Uiso 0.263(7) 1 calc R U P A 2
C25B C 0.8061(19) 0.0329(6) 0.3124(15) 0.069(6) Uani 0.263(7) 1 d . . P A 2
H25B H 0.798328 0.005565 0.289068 0.083 Uiso 0.263(7) 1 calc R U P A 2
C22B C 0.8148(16) 0.1130(7) 0.3820(15) 0.067(5) Uani 0.263(7) 1 d . . P A 2
H22B H 0.815118 0.140515 0.404707 0.080 Uiso 0.263(7) 1 calc R U P A 2
C26B C 0.7933(16) 0.0417(7) 0.4176(14) 0.066(5) Uani 0.263(7) 1 d . . P A 2
H26B H 0.774657 0.020572 0.463051 0.079 Uiso 0.263(7) 1 calc R U P A 2
Br2 Br 0.388(2) -0.250000 0.9829(14) 0.138(7) Uani 0.1 2 d DS T P C 2
O2 O 0.4736(4) -0.0497(2) 0.3765(5) 0.160(3) Uani 1 1 d G U . D -1
C3 C 0.5124(6) -0.0846(2) 0.4348(6) 0.128(3) Uani 1 1 d G U . D -1
C7 C 0.6366(6) -0.0812(2) 0.4445(7) 0.154(4) Uani 1 1 d G U . D -1
C8 C 0.6531(5) -0.0347(3) 0.4439(7) 0.154(4) Uani 1 1 d G U . D -1
C9 C 0.5600(5) -0.02083(17) 0.3676(6) 0.118(3) Uani 1 1 d G U . D -1
H3A H 0.478585 -0.083906 0.510939 0.176 Uiso 1 1 d G U . D -1
H3B H 0.482883 -0.112186 0.394330 0.176 Uiso 1 1 d G U . D -1
H7A H 0.673004 -0.095989 0.514002 0.176 Uiso 1 1 d G U . D -1
H7B H 0.671526 -0.095059 0.377392 0.176 Uiso 1 1 d G U . D -1
H8A H 0.642982 -0.022048 0.520821 0.176 Uiso 1 1 d G U . D -1
H8B H 0.732963 -0.025460 0.420472 0.176 Uiso 1 1 d G U . D -1
H9A H 0.584795 -0.021058 0.287860 0.176 Uiso 1 1 d G U . D -1
H9B H 0.529337 0.009623 0.384269 0.176 Uiso 1 1 d G U . D -1
O1 O 0.150(3) -0.2038(9) 0.814(2) 0.180(11) Uani 0.35 1 d G U P C -1
C2 C 0.125(3) -0.1799(10) 0.723(2) 0.198(12) Uani 0.35 1 d G U P C -1
C4 C 0.009(3) -0.1641(11) 0.7308(19) 0.214(12) Uani 0.35 1 d G U P C -1
C5 C 0.003(3) -0.1603(10) 0.848(2) 0.192(12) Uani 0.35 1 d G U P C -1
C6 C 0.070(3) -0.1972(10) 0.8875(19) 0.205(13) Uani 0.35 1 d G U P C -1
H2 H 0.183405 -0.154640 0.721029 0.308 Uiso 0.35 1 d G U P C -1
H1 H 0.134195 -0.199377 0.655698 0.308 Uiso 0.35 1 d G U P C -1
H4A H -0.006022 -0.135217 0.689594 0.308 Uiso 0.35 1 d G U P C -1
H4B H -0.050317 -0.186487 0.699192 0.308 Uiso 0.35 1 d G U P C -1
H5A H 0.040758 -0.131833 0.876226 0.308 Uiso 0.35 1 d G U P C -1
H5B H -0.080724 -0.160872 0.872455 0.308 Uiso 0.35 1 d G U P C -1
H6A H 0.018960 -0.224653 0.890977 0.308 Uiso 0.35 1 d G U P C -1
H6B H 0.111369 -0.192336 0.963738 0.308 Uiso 0.35 1 d G U P C -1

loop_
_atom_site_aniso_label
_atom_site_aniso_U_11
_atom_site_aniso_U_22
_atom_site_aniso_U_33
_atom_site_aniso_U_23
_atom_site_aniso_U_13
_atom_site_aniso_U_12
Br1 0.0787(18) 0.127(3) 0.188(4) 0.000 -0.005(2) 0.000
Mn1 0.0368(3) 0.0645(4) 0.0296(3) -0.0011(2) -0.0029(2) 0.0023(3)
C1 0.044(2) 0.067(3) 0.0414(19) 0.0054(18) 0.0077(16) 0.002(2)
Mn2 0.0364(4) 0.0709(6) 0.0312(4) -0.0038(3) -0.0038(3) 0.0049(4)
Br3 0.275(11) 0.067(3) 0.089(4) 0.000 0.033(5) 0.000
Mn3 0.1000(18) 0.0605(12) 0.199(3) 0.000 0.0279(18) 0.000
N11 0.0481(19) 0.071(2) 0.0319(15) 0.0052(14) 0.0017(13) 0.0083(17)
N12 0.0468(19) 0.067(2) 0.0343(15) 0.0068(14) 0.0060(13) 0.0133(16)
C13 0.054(2) 0.084(3) 0.0332(18) 0.0066(19) 0.0054(16) 0.014(2)
C14 0.051(2) 0.083(3) 0.0320(18) -0.0007(18) 0.0028(16) 0.008(2)
C15 0.056(3) 0.077(3) 0.0331(18) -0.0016(18) 0.0001(16) 0.006(2)
C16 0.111(5) 0.110(5) 0.047(3) 0.026(3) 0.017(3) 0.046(4)
C17 0.083(4) 0.090(4) 0.035(2) -0.001(2) 0.007(2) 0.024(3)
C21 0.055(3) 0.091(3) 0.0274(17) -0.0002(19) 0.0030(16) 0.015(2)
C22 0.045(3) 0.095(5) 0.031(2) 0.005(3) -0.004(2) 0.014(3)
C23 0.043(3) 0.088(4) 0.034(2) 0.005(3) 0.007(2) 0.020(3)
C24 0.051(2) 0.080(3) 0.0316(18) 0.0029(18) 0.0021(15) 0.009(2)
C25 0.042(3) 0.138(7) 0.026(2) 0.006(3) 0.001(2) 0.021(4)
C26 0.048(3) 0.140(7) 0.022(2) 0.001(3) 0.004(2) 0.025(4)
C27 0.040(2) 0.074(3) 0.0353(18) -0.0017(18) -0.0006(14) 0.002(2)
O28 0.092(3) 0.096(3) 0.0391(16) 0.0015(16) 0.0120(16) 0.030(2)
O29 0.060(2) 0.115(3) 0.0310(14) -0.0025(15) -0.0018(13) 0.0228(19)
N31 0.0353(17) 0.073(2) 0.0390(16) 0.0086(15) 0.0012(12) -0.0006(16)
N32 0.0365(16) 0.064(2) 0.0418(16) 0.0021(15) 0.0047(12) 0.0056(15)
C33 0.039(2) 0.072(3) 0.054(2) 0.004(2) 0.0003(17) 0.005(2)
C34 0.042(2) 0.077(3) 0.053(2) 0.007(2) 0.0066(17) 0.009(2)
C35 0.035(2) 0.078(3) 0.054(2) 0.011(2) 0.0074(16) 0.001(2)
C36 0.048(3) 0.141(6) 0.094(4) 0.054(4) 0.012(3) 0.028(3)
C37 0.052(3) 0.098(4) 0.080(4) 0.032(3) 0.011(2) 0.003(3)
C41 0.039(2) 0.080(3) 0.070(3) 0.005(2) 0.0079(19) 0.005(2)
C42 0.034(2) 0.081(4) 0.141(6) -0.008(4) 0.019(3) -0.002(2)
C43 0.045(3) 0.073(3) 0.119(5) -0.011(3) 0.021(3) 0.009(2)
C44 0.038(2) 0.081(3) 0.068(3) -0.005(2) 0.0090(19) -0.004(2)
C45 0.045(2) 0.075(3) 0.064(3) 0.002(2) 0.008(2) 0.002(2)
C46 0.042(2) 0.082(4) 0.075(3) -0.002(3) 0.011(2) 0.007(2)
C47 0.036(2) 0.080(3) 0.046(2) -0.004(2) 0.0004(16) -0.003(2)
O48 0.0423(16) 0.074(2) 0.0421(15) 0.0040(13) -0.0013(11) 0.0029(15)
O49 0.0425(16) 0.081(2) 0.0587(18) -0.0083(16) 0.0052(13) 0.0035(16)
C50 0.125(8) 0.059(4) 0.064(4) 0.000 -0.033(5) 0.000
N61 0.100(4) 0.083(4) 0.089(4) -0.008(3) -0.010(3) 0.014(3)
N62 0.104(4) 0.055(3) 0.101(4) 0.000(3) -0.037(3) 0.001(3)
C63 0.105(5) 0.059(3) 0.066(3) 0.005(2) -0.027(3) -0.002(3)
C64 0.089(4) 0.066(3) 0.091(4) 0.002(3) -0.037(3) 0.002(3)
C65 0.086(4) 0.075(4) 0.105(5) 0.006(4) -0.025(4) -0.008(3)
C66 0.155(8) 0.088(5) 0.073(4) 0.000(3) 0.005(4) -0.004(5)
C67 0.112(6) 0.139(7) 0.135(7) -0.057(6) -0.006(5) -0.001(6)
C71 0.111(5) 0.070(3) 0.084(4) -0.002(3) -0.039(4) -0.008(3)
C72 0.222(10) 0.066(4) 0.299(14) -0.010(6) -0.187(10) 0.005(6)
C73 0.184(9) 0.076(4) 0.244(11) -0.011(6) -0.153(9) 0.006(5)
C74 0.064(3) 0.066(3) 0.047(2) -0.004(2) -0.016(2) -0.007(2)
C75 0.095(4) 0.078(3) 0.086(4) 0.024(3) -0.048(3) -0.025(3)
C76 0.100(5) 0.083(4) 0.117(5) 0.035(4) -0.064(4) -0.030(3)
C77 0.052(2) 0.069(3) 0.0363(18) 0.0018(17) -0.0090(16) -0.007(2)
O78 0.062(2) 0.079(2) 0.091(3) 0.002(2) -0.039(2) -0.0046(18)
O79 0.0526(18) 0.070(2) 0.0522(17) -0.0048(15) -0.0102(13) -0.0032(16)
C110 0.152(19) 0.17(2) 0.082(8) 0.000 -0.027(10) 0.000
O111 0.119(11) 0.085(8) 0.097(7) 0.000 0.031(8) 0.000
C112 0.099(17) 0.124(18) 0.17(3) -0.032(18) 0.054(16) -0.036(13)
O113 0.099(13) 0.139(15) 0.22(2) -0.017(15) 0.069(13) -0.020(11)
C23B 0.079(13) 0.070(12) 0.039(8) 0.013(7) -0.004(8) 0.007(10)
C25B 0.094(15) 0.056(10) 0.055(10) -0.007(8) -0.015(9) -0.007(10)
C22B 0.061(12) 0.080(13) 0.060(10) -0.022(9) 0.001(8) 0.012(10)
C26B 0.068(12) 0.078(13) 0.050(9) 0.002(8) -0.011(8) -0.023(10)
Br2 0.22(2) 0.062(6) 0.129(13) 0.000 -0.043(13) 0.000
O2 0.154(6) 0.182(7) 0.142(6) 0.027(5) -0.016(5) -0.011(5)
C3 0.136(6) 0.142(7) 0.107(6) 0.042(5) 0.028(5) 0.008(6)
C7 0.154(7) 0.194(8) 0.113(7) 0.022(7) 0.015(6) 0.041(8)
C8 0.099(6) 0.183(8) 0.175(10) -0.017(8) -0.029(6) 0.026(6)
C9 0.100(5) 0.115(6) 0.134(7) -0.003(5) -0.016(5) 0.015(4)
O1 0.25(3) 0.154(19) 0.134(16) -0.063(14) 0.038(17) 0.018(17)
C2 0.24(3) 0.20(3) 0.162(19) -0.023(18) 0.04(2) 0.02(2)
C4 0.25(3) 0.24(3) 0.149(16) -0.021(19) 0.05(2) 0.03(2)
C5 0.26(3) 0.19(2) 0.128(16) -0.071(17) -0.013(18) 0.05(2)
C6 0.26(3) 0.19(3) 0.169(19) -0.024(18) 0.05(2) 0.06(2)

loop_
_atom_type_symbol
_atom_type_description
_atom_type_scat_dispersion_real
_atom_type_scat_dispersion_imag
_atom_type_scat_source
C C 0.0033 0.0016 'International Tables Vol C Tables 4.2.6.8 and 6.1.1.4'
H H 0.0000 0.0000 'International Tables Vol C Tables 4.2.6.8 and 6.1.1.4'
Br Br -0.2901 2.4595 'International Tables Vol C Tables 4.2.6.8 and 6.1.1.4'
Mn Mn 0.3368 0.7283 'International Tables Vol C Tables 4.2.6.8 and 6.1.1.4'
N N 0.0061 0.0033 'International Tables Vol C Tables 4.2.6.8 and 6.1.1.4'
O O 0.0106 0.0060 'International Tables Vol C Tables 4.2.6.8 and 6.1.1.4'

loop_
_geom_angle_atom_site_label_1
_geom_angle_atom_site_label_2
_geom_angle_atom_site_label_3
_geom_angle
_geom_angle_site_symmetry_1
_geom_angle_site_symmetry_3
_geom_angle_publ_flag
Mn3 Br1 H1 78.8 . . ?
N11 Mn1 O49 77.95(13) . 1_655 ?
O29 Mn1 N11 164.43(15) 1_556 . ?
O29 Mn1 N31 90.29(13) 1_556 . ?
O29 Mn1 O48 97.73(13) 1_556 1_655 ?
O29 Mn1 O49 92.31(14) 1_556 1_655 ?
N31 Mn1 N11 81.00(12) . . ?
N31 Mn1 O49 106.26(13) . 1_655 ?
O48 Mn1 N11 87.04(12) 1_655 . ?
O48 Mn1 N31 160.91(14) 1_655 . ?
O48 Mn1 O49 56.35(12) 1_655 1_655 ?
O79 Mn1 N11 90.27(14) . . ?
O79 Mn1 O29 103.38(15) . 1_556 ?
O79 Mn1 N31 94.90(14) . . ?
O79 Mn1 O48 100.01(13) . 1_655 ?
O79 Mn1 O49 153.61(13) . 1_655 ?
H1A C1 H1B 108.0 . . ?
N12 C1 H1A 109.4 . . ?
N12 C1 H1B 109.4 . . ?
N12 C1 N32 111.0(4) . . ?
N32 C1 H1A 109.4 . . ?
N32 C1 H1B 109.4 . . ?
O28 Mn2 O28 180.0 1_556 3_756 ?
O28 Mn2 O48 90.83(13) 3_756 1_655 ?
O28 Mn2 O48 89.17(13) 3_756 3_657 ?
O28 Mn2 O48 90.83(13) 1_556 3_657 ?
O28 Mn2 O48 89.17(13) 1_556 1_655 ?
O48 Mn2 O48 180.00(10) 1_655 3_657 ?
O78 Mn2 O28 85.36(18) . 3_756 ?
O78 Mn2 O28 85.36(18) 3_757 1_556 ?
O78 Mn2 O28 94.64(18) 3_757 3_756 ?
O78 Mn2 O28 94.64(18) . 1_556 ?
O78 Mn2 O48 89.06(14) 3_757 3_657 ?
O78 Mn2 O48 90.94(14) . 3_657 ?
O78 Mn2 O48 90.94(14) 3_757 1_655 ?
O78 Mn2 O48 89.06(14) . 1_655 ?
O78 Mn2 O78 180.0(2) 3_757 . ?
Br1 Mn3 Br2 179.1(6) . . ?
N61 Mn3 Br1 93.8(2) . . ?
N61 Mn3 Br1 93.8(2) 4 . ?
N61 Mn3 N61 84.1(3) . 4 ?
N61 Mn3 Br2 86.9(5) 4 . ?
N61 Mn3 Br2 86.9(5) . . ?
N61 Mn3 O1 171.7(9) 4 . ?
N61 Mn3 O1 93.1(10) . . ?
C110 Mn3 Br1 168.3(9) . . ?
C110 Mn3 N61 94.9(7) . 4 ?
C110 Mn3 N61 94.9(7) . . ?
C110 Mn3 C112 84.7(18) . . ?
C110 Mn3 C112 84.7(18) . 4 ?
C110 Mn3 O1 93.1(11) . . ?
C112 Mn3 Br1 86.7(16) 4 . ?
C112 Mn3 Br1 86.7(16) . . ?
C112 Mn3 N61 94.9(11) . . ?
C112 Mn3 N61 178.9(12) 4 . ?
C112 Mn3 N61 178.9(12) . 4 ?
C112 Mn3 N61 94.9(11) 4 4 ?
C112 Mn3 C112 86(2) 4 . ?
C112 Mn3 O1 8(2) . . ?
C112 Mn3 O1 87.9(9) 4 . ?
O1 Mn3 Br1 78.6(8) . . ?
N12 N11 Mn1 119.9(2) . . ?
C15 N11 Mn1 133.5(3) . . ?
C15 N11 N12 105.4(3) . . ?
N11 N12 C1 117.7(3) . . ?
C13 N12 C1 130.5(4) . . ?
C13 N12 N11 111.8(4) . . ?
N12 C13 C14 105.8(4) . . ?
N12 C13 C16 123.7(4) . . ?
C14 C13 C16 130.6(4) . . ?
C13 C14 C21 125.5(4) . . ?
C15 C14 C13 105.2(4) . . ?
C15 C14 C21 129.3(5) . . ?
N11 C15 C14 111.8(4) . . ?
N11 C15 C17 120.4(4) . . ?
C14 C15 C17 127.9(4) . . ?
C13 C16 H16A 109.5 . . ?
C13 C16 H16B 109.5 . . ?
C13 C16 H16C 109.5 . . ?
H16A C16 H16B 109.5 . . ?
H16A C16 H16C 109.5 . . ?
H16B C16 H16C 109.5 . . ?
C15 C17 H17A 109.5 . . ?
C15 C17 H17B 109.5 . . ?
C15 C17 H17C 109.5 . . ?
H17A C17 H17B 109.5 . . ?
H17A C17 H17C 109.5 . . ?
H17B C17 H17C 109.5 . . ?
C22 C21 C14 120.4(4) . . ?
C26 C21 C14 120.2(4) . . ?
C26 C21 C22 119.3(4) . . ?
C22B C21 C14 119.0(9) . . ?
C26B C21 C14 121.9(9) . . ?
C26B C21 C22B 118.0(11) . . ?
C21 C22 H22 120.1 . . ?
C23 C22 C21 119.7(5) . . ?
C23 C22 H22 120.1 . . ?
C22 C23 H23 119.8 . . ?
C22 C23 C24 120.3(5) . . ?
C24 C23 H23 119.8 . . ?
C23 C24 C27 119.2(4) . . ?
C25 C24 C23 118.6(4) . . ?
C25 C24 C27 122.2(4) . . ?
C23B C24 C27 117.2(8) . . ?
C25B C24 C27 121.7(10) . . ?
C25B C24 C23B 120.4(12) . . ?
C24 C25 H25 119.9 . . ?
C24 C25 C26 120.2(5) . . ?
C26 C25 H25 119.9 . . ?
C21 C26 C25 121.7(5) . . ?
C21 C26 H26 119.2 . . ?
C25 C26 H26 119.2 . . ?
O28 C27 C24 116.9(4) . . ?
O28 C27 O29 125.2(4) . . ?
O29 C27 C24 118.0(4) . . ?
C27 O28 Mn2 142.9(3) . 1_554 ?
C27 O29 Mn1 128.9(3) . 1_554 ?
N32 N31 Mn1 122.6(2) . . ?
C35 N31 Mn1 129.3(3) . . ?
C35 N31 N32 106.3(3) . . ?
N31 N32 C1 117.4(3) . . ?
N31 N32 C33 110.4(3) . . ?
C33 N32 C1 131.5(4) . . ?
N32 C33 C34 107.2(4) . . ?
N32 C33 C36 120.9(4) . . ?
C34 C33 C36 131.8(4) . . ?
C33 C34 C35 105.1(4) . . ?
C33 C34 C41 128.6(4) . . ?
C35 C34 C41 126.2(4) . . ?
N31 C35 C34 110.9(4) . . ?
N31 C35 C37 120.0(4) . . ?
C34 C35 C37 129.0(4) . . ?
C33 C36 H36A 109.5 . . ?
C33 C36 H36B 109.5 . . ?
C33 C36 H36C 109.5 . . ?
H36A C36 H36B 109.5 . . ?
H36A C36 H36C 109.5 . . ?
H36B C36 H36C 109.5 . . ?
C35 C37 H37A 109.5 . . ?
C35 C37 H37B 109.5 . . ?
C35 C37 H37C 109.5 . . ?
H37A C37 H37B 109.5 . . ?
H37A C37 H37C 109.5 . . ?
H37B C37 H37C 109.5 . . ?
C42 C41 C34 122.4(5) . . ?
C42 C41 C46 119.0(4) . . ?
C46 C41 C34 118.6(5) . . ?
C41 C42 H42 119.9 . . ?
C41 C42 C43 120.2(6) . . ?
C43 C42 H42 119.9 . . ?
C42 C43 H43 119.7 . . ?
C44 C43 C42 120.7(5) . . ?
C44 C43 H43 119.7 . . ?
C43 C44 C45 118.7(4) . . ?
C43 C44 C47 121.1(5) . . ?
C45 C44 C47 120.1(5) . . ?
C44 C45 H45 119.4 . . ?
C46 C45 C44 121.2(5) . . ?
C46 C45 H45 119.4 . . ?
C41 C46 H46 120.0 . . ?
C45 C46 C41 120.0(5) . . ?
C45 C46 H46 120.0 . . ?
O48 C47 C44 117.1(4) . . ?
O49 C47 C44 121.9(5) . . ?
O49 C47 O48 121.0(4) . . ?
Mn1 O48 Mn2 107.85(14) 1_455 1_455 ?
C47 O48 Mn1 96.4(3) . 1_455 ?
C47 O48 Mn2 137.6(3) . 1_455 ?
C47 O49 Mn1 85.7(3) . 1_455 ?
H50A C50 H50B 108.6 . . ?
N62 C50 H50A 110.3 . . ?
N62 C50 H50A 110.3 4 . ?
N62 C50 H50B 110.3 4 . ?
N62 C50 H50B 110.3 . . ?
N62 C50 N62 107.0(6) . 4 ?
N62 N61 Mn3 121.3(4) . . ?
C65 N61 Mn3 133.3(6) . . ?
C65 N61 N62 104.7(7) . . ?
N61 N62 C50 119.9(7) . . ?
C63 N62 C50 131.6(8) . . ?
C63 N62 N61 108.5(5) . . ?
N62 C63 C66 120.8(6) . . ?
C64 C63 N62 110.1(7) . . ?
C64 C63 C66 129.0(6) . . ?
C63 C64 C65 103.4(6) . . ?
C63 C64 C71 126.0(8) . . ?
C65 C64 C71 130.5(7) . . ?
N61 C65 C64 113.3(7) . . ?
N61 C65 C67 124.2(8) . . ?
C64 C65 C67 122.6(7) . . ?
C63 C66 H66A 109.5 . . ?
C63 C66 H66B 109.5 . . ?
C63 C66 H66C 109.5 . . ?
H66A C66 H66B 109.5 . . ?
H66A C66 H66C 109.5 . . ?
H66B C66 H66C 109.5 . . ?
C65 C67 H67A 109.5 . . ?
C65 C67 H67B 109.5 . . ?
C65 C67 H67C 109.5 . . ?
H67A C67 H67B 109.5 . . ?
H67A C67 H67C 109.5 . . ?
H67B C67 H67C 109.5 . . ?
C72 C71 C64 123.7(6) . . ?
C76 C71 C64 122.1(6) . . ?
C76 C71 C72 113.6(7) . . ?
C71 C72 H72 119.4 . . ?
C71 C72 C73 121.3(8) . . ?
C73 C72 H72 119.4 . . ?
C72 C73 H73 119.7 . . ?
C74 C73 C72 120.5(7) . . ?
C74 C73 H73 119.7 . . ?
C73 C74 C75 117.5(6) . . ?
C73 C74 C77 120.5(5) . . ?
C75 C74 C77 122.1(5) . . ?
C74 C75 H75 119.0 . . ?
C74 C75 C76 121.9(6) . . ?
C76 C75 H75 119.0 . . ?
C71 C76 C75 121.9(5) . . ?
C71 C76 H76 119.1 . . ?
C75 C76 H76 119.1 . . ?
O78 C77 C74 117.1(5) . . ?
O78 C77 O79 126.2(4) . . ?
O79 C77 C74 116.7(4) . . ?
C77 O78 Mn2 145.2(4) . . ?
C77 O79 Mn1 126.0(3) . . ?
O111 C110 Mn3 158(3) . . ?
O113 C112 Mn3 173(4) . . ?
O113 C112 C2 74(3) . . ?
O113 C112 C6 27.6(18) . . ?
C2 C112 Mn3 111(2) . . ?
C6 C112 Mn3 154(3) . . ?
C6 C112 C2 87(2) . . ?
C112 O113 C2 71(3) . . ?
C112 O113 C5 146(4) . . ?
O1 O113 C112 22(4) . . ?
O1 O113 C2 49.5(19) . . ?
O1 O113 C5 125(4) . . ?
C5 O113 C2 83.4(18) . . ?
C6 O113 C112 112(4) . . ?
C6 O113 O1 114(5) . . ?
C6 O113 C2 120(4) . . ?
C6 O113 C5 63(2) . . ?
C24 C23B H23B 121.9 . . ?
C22B C23B C24 116.3(15) . . ?
C22B C23B H23B 121.9 . . ?
C24 C25B H25B 119.0 . . ?
C24 C25B C26B 122.0(17) . . ?
C26B C25B H25B 119.0 . . ?
C21 C22B C23B 121.2(17) . . ?
C21 C22B H22B 119.4 . . ?
C23B C22B H22B 119.4 . . ?
C21 C26B C25B 120.1(17) . . ?
C21 C26B H26B 120.0 . . ?
C25B C26B H26B 120.0 . . ?
C9 O2 C3 110.2 . . ?
O2 C3 C7 106.2 . . ?
O2 C3 H3A 108.9 . . ?
O2 C3 H3B 108.4 . . ?
C7 C3 H3A 111.3 . . ?
C7 C3 H3B 113.5 . . ?
H3A C3 H3B 108.4 . . ?
C3 C7 C8 101.8 . . ?
C3 C7 H7A 112.7 . . ?
C3 C7 H7B 110.4 . . ?
C8 C7 H7A 113.4 . . ?
C8 C7 H7B 110.4 . . ?
H7A C7 H7B 108.1 . . ?
C7 C8 H8A 110.3 . . ?
C7 C8 H8B 113.4 . . ?
C9 C8 C7 101.7 . . ?
C9 C8 H8A 110.5 . . ?
C9 C8 H8B 112.8 . . ?
H8A C8 H8B 108.1 . . ?
O2 C9 C8 106.3 . . ?
O2 C9 H9A 109.1 . . ?
O2 C9 H9B 108.4 . . ?
C8 C9 H9A 111.3 . . ?
C8 C9 H9B 113.3 . . ?
H9A C9 H9B 108.4 . . ?
O113 O1 Mn3 143(3) . . ?
O113 O1 C2 101(3) . . ?
O113 O1 C6 30(3) . . ?
C2 O1 Mn3 111.9(18) . . ?
C2 O1 C6 110.1 . . ?
C6 O1 Mn3 135.8(19) . . ?
C112 C2 O113 35.2(11) . . ?
C112 C2 H2 105.3 . . ?
C112 C2 H1 104.0 . . ?
O113 C2 H2 100.7 . . ?
O113 C2 H1 136.0 . . ?
O1 C2 C112 7.6(16) . . ?
O1 C2 O113 29.1(11) . . ?
O1 C2 C4 106.3 . . ?
O1 C2 H2 109.0 . . ?
O1 C2 H1 108.3 . . ?
C4 C2 C112 113.8(16) . . ?
C4 C2 O113 84.3(11) . . ?
C4 C2 H2 111.3 . . ?
C4 C2 H1 113.4 . . ?
H2 C2 H1 108.3 . . ?
C2 C4 C5 101.8 . . ?
C2 C4 H4A 112.7 . . ?
C2 C4 H4B 110.5 . . ?
C5 C4 H4A 113.3 . . ?
C5 C4 H4B 110.4 . . ?
H4A C4 H4B 108.0 . . ?
O113 C5 H5A 93.4 . . ?
O113 C5 H5B 139.9 . . ?
C4 C5 O113 88.5(12) . . ?
C4 C5 H5A 110.5 . . ?
C4 C5 H5B 113.4 . . ?
C6 C5 O113 27.4(14) . . ?
C6 C5 C4 101.7 . . ?
C6 C5 H5A 110.5 . . ?
C6 C5 H5B 112.6 . . ?
H5A C5 H5B 108.1 . . ?
C112 C6 H6A 105.0 . . ?
C112 C6 H6B 96.4 . . ?
O113 C6 C112 40(3) . . ?
O113 C6 O1 36(3) . . ?
O113 C6 C5 90(3) . . ?
O113 C6 H6A 144.4 . . ?
O113 C6 H6B 86.9 . . ?
O1 C6 C112 15(3) . . ?
O1 C6 C5 106.3 . . ?
O1 C6 H6A 109.0 . . ?
O1 C6 H6B 108.4 . . ?
C5 C6 C112 121(2) . . ?
C5 C6 H6A 111.4 . . ?
C5 C6 H6B 113.3 . . ?
H6A C6 H6B 108.4 . . ?

loop_
_geom_bond_atom_site_label_1
_geom_bond_atom_site_label_2
_geom_bond_distance
_geom_bond_site_symmetry_2
_geom_bond_publ_flag
Br1 Mn3 2.626(6) . ?
Br1 H1 1.7942 . ?
Mn1 N11 2.320(3) . ?
Mn1 O29 2.104(3) 1_556 ?
Mn1 N31 2.244(4) . ?
Mn1 O48 2.180(3) 1_655 ?
Mn1 O49 2.452(4) 1_655 ?
Mn1 O79 2.101(3) . ?
C1 H1A 0.9900 . ?
C1 H1B 0.9900 . ?
C1 N12 1.438(6) . ?
C1 N32 1.450(5) . ?
Mn2 O28 2.113(3) 3_756 ?
Mn2 O28 2.113(3) 1_556 ?
Mn2 O48 2.232(3) 1_655 ?
Mn2 O48 2.232(3) 3_657 ?
Mn2 O78 2.112(3) . ?
Mn2 O78 2.112(3) 3_757 ?
Mn3 N61 2.093(7) 4 ?
Mn3 N61 2.093(7) . ?
Mn3 C110 1.835(14) . ?
Mn3 C112 1.853(17) . ?
Mn3 C112 1.853(17) 4 ?
Mn3 Br2 2.798(14) . ?
Mn3 O1 2.17(2) . ?
N11 N12 1.368(5) . ?
N11 C15 1.325(6) . ?
N12 C13 1.359(5) . ?
C13 C14 1.408(7) . ?
C13 C16 1.461(7) . ?
C14 C15 1.394(6) . ?
C14 C21 1.483(5) . ?
C15 C17 1.505(7) . ?
C16 H16A 0.9800 . ?
C16 H16B 0.9800 . ?
C16 H16C 0.9800 . ?
C17 H17A 0.9800 . ?
C17 H17B 0.9800 . ?
C17 H17C 0.9800 . ?
C21 C22 1.412(8) . ?
C21 C26 1.340(7) . ?
C21 C22B 1.40(2) . ?
C21 C26B 1.39(2) . ?
C22 H22 0.9500 . ?
C22 C23 1.375(8) . ?
C23 H23 0.9500 . ?
C23 C24 1.437(7) . ?
C24 C25 1.347(8) . ?
C24 C27 1.498(6) . ?
C24 C23B 1.48(2) . ?
C24 C25B 1.29(2) . ?
C25 H25 0.9500 . ?
C25 C26 1.420(8) . ?
C26 H26 0.9500 . ?
C27 O28 1.244(6) . ?
C27 O29 1.251(5) . ?
N31 N32 1.363(5) . ?
N31 C35 1.325(5) . ?
N32 C33 1.366(5) . ?
C33 C34 1.380(7) . ?
C33 C36 1.509(7) . ?
C34 C35 1.406(6) . ?
C34 C41 1.483(6) . ?
C35 C37 1.531(7) . ?
C36 H36A 0.9800 . ?
C36 H36B 0.9800 . ?
C36 H36C 0.9800 . ?
C37 H37A 0.9800 . ?
C37 H37B 0.9800 . ?
C37 H37C 0.9800 . ?
C41 C42 1.387(8) . ?
C41 C46 1.398(8) . ?
C42 H42 0.9500 . ?
C42 C43 1.399(7) . ?
C43 H43 0.9500 . ?
C43 C44 1.379(8) . ?
C44 C45 1.391(7) . ?
C44 C47 1.483(6) . ?
C45 H45 0.9500 . ?
C45 C46 1.382(7) . ?
C46 H46 0.9500 . ?
C47 O48 1.297(6) . ?
C47 O49 1.231(6) . ?
C50 H50A 0.9900 . ?
C50 H50B 0.9900 . ?
C50 N62 1.444(7) . ?
C50 N62 1.445(7) 4 ?
N61 N62 1.399(9) . ?
N61 C65 1.274(9) . ?
N62 C63 1.341(8) . ?
C63 C64 1.326(9) . ?
C63 C66 1.596(11) . ?
C64 C65 1.411(11) . ?
C64 C71 1.510(9) . ?
C65 C67 1.538(12) . ?
C66 H66A 0.9800 . ?
C66 H66B 0.9800 . ?
C66 H66C 0.9800 . ?
C67 H67A 0.9800 . ?
C67 H67B 0.9800 . ?
C67 H67C 0.9800 . ?
C71 C72 1.355(11) . ?
C71 C76 1.306(9) . ?
C72 H72 0.9500 . ?
C72 C73 1.438(12) . ?
C73 H73 0.9500 . ?
C73 C74 1.269(9) . ?
C74 C75 1.339(7) . ?
C74 C77 1.506(6) . ?
C75 H75 0.9500 . ?
C75 C76 1.383(9) . ?
C76 H76 0.9500 . ?
C77 O78 1.237(5) . ?
C77 O79 1.255(6) . ?
C110 O111 1.113(15) . ?
C112 O113 1.109(17) . ?
C112 C2 1.82(7) . ?
C112 C6 1.59(4) . ?
O113 O1 0.92(3) . ?
O113 C2 1.85(4) . ?
O113 C5 1.73(4) . ?
O113 C6 0.80(4) . ?
C23B H23B 0.9500 . ?
C23B C22B 1.42(3) . ?
C25B H25B 0.9500 . ?
C25B C26B 1.42(3) . ?
C22B H22B 0.9500 . ?
C26B H26B 0.9500 . ?
O2 C3 1.4374 . ?
O2 C9 1.4363 . ?
C3 C7 1.5342 . ?
C3 H3A 1.1002 . ?
C3 H3B 1.0949 . ?
C7 C8 1.5381 . ?
C7 H7A 1.0951 . ?
C7 H7B 1.0973 . ?
C8 C9 1.5344 . ?
C8 H8A 1.0964 . ?
C8 H8B 1.0944 . ?
C9 H9A 1.1000 . ?
C9 H9B 1.0948 . ?
O1 C2 1.4374 . ?
O1 C6 1.4375 . ?
C2 C4 1.5341 . ?
C2 H2 1.0999 . ?
C2 H1 1.0961 . ?
C4 C5 1.5374 . ?
C4 H4A 1.0968 . ?
C4 H4B 1.0961 . ?
C5 C6 1.5347 . ?
C5 H5A 1.0954 . ?
C5 H5B 1.0959 . ?
C6 H6A 1.0992 . ?
C6 H6B 1.0961 . ?

loop_
_geom_torsion_atom_site_label_1
_geom_torsion_atom_site_label_2
_geom_torsion_atom_site_label_3
_geom_torsion_atom_site_label_4
_geom_torsion
_geom_torsion_site_symmetry_1
_geom_torsion_site_symmetry_2
_geom_torsion_site_symmetry_3
_geom_torsion_site_symmetry_4
_geom_torsion_publ_flag
Br1 Mn3 C110 O111 0.00(3) . . . . ?
Br1 Mn3 C112 C2 -32(2) . . . . ?
Br1 Mn3 C112 C6 98(9) . . . . ?
Mn1 N11 N12 C1 12.8(5) . . . . ?
Mn1 N11 N12 C13 -167.9(3) . . . . ?
Mn1 N11 C15 C14 166.0(3) . . . . ?
Mn1 N11 C15 C17 -13.5(7) . . . . ?
Mn1 N31 N32 C1 -4.7(5) . . . . ?
Mn1 N31 N32 C33 166.7(3) . . . . ?
Mn1 N31 C35 C34 -165.2(3) . . . . ?
Mn1 N31 C35 C37 15.2(7) . . . . ?
C1 N12 C13 C14 178.2(4) . . . . ?
C1 N12 C13 C16 -2.1(8) . . . . ?
C1 N32 C33 C34 169.3(5) . . . . ?
C1 N32 C33 C36 -9.5(8) . . . . ?
Mn3 N61 N62 C50 7.3(7) . . . . ?
Mn3 N61 N62 C63 -170.1(4) . . . . ?
Mn3 N61 C65 C64 169.1(5) . . . . ?
Mn3 N61 C65 C67 -9.1(11) . . . . ?
Mn3 C112 C2 O113 -175(3) . . . . ?
Mn3 C112 C2 O1 152(18) . . . . ?
Mn3 C112 C2 C4 149.5(14) . . . . ?
Mn3 C112 C6 O113 166(10) . . . . ?
Mn3 C112 C6 O1 -130(15) . . . . ?
Mn3 C112 C6 C5 -150(7) . . . . ?
Mn3 O1 C2 C112 -24(15) . . . . ?
Mn3 O1 C2 O113 -164(4) . . . . ?
Mn3 O1 C2 C4 154(2) . . . . ?
Mn3 O1 C6 C112 25(7) . . . . ?
Mn3 O1 C6 O113 121(6) . . . . ?
Mn3 O1 C6 C5 -173(3) . . . . ?
N11 N12 C13 C14 -1.1(5) . . . . ?
N11 N12 C13 C16 178.7(5) . . . . ?
N12 C1 N32 N31 68.3(4) . . . . ?
N12 C1 N32 C33 -100.8(5) . . . . ?
N12 N11 C15 C14 -1.1(5) . . . . ?
N12 N11 C15 C17 179.4(4) . . . . ?
N12 C13 C14 C15 0.4(5) . . . . ?
N12 C13 C14 C21 -179.9(5) . . . . ?
C13 C14 C15 N11 0.5(6) . . . . ?
C13 C14 C15 C17 179.9(5) . . . . ?
C13 C14 C21 C22 136.7(6) . . . . ?
C13 C14 C21 C26 -45.4(9) . . . . ?
C13 C14 C21 C22B 28.4(12) . . . . ?
C13 C14 C21 C26B -139.3(11) . . . . ?
C14 C21 C22 C23 179.6(6) . . . . ?
C14 C21 C26 C25 -177.6(7) . . . . ?
C14 C21 C22B C23B -176.5(14) . . . . ?
C14 C21 C26B C25B 179.8(14) . . . . ?
C15 N11 N12 C1 -178.0(4) . . . . ?
C15 N11 N12 C13 1.3(5) . . . . ?
C15 C14 C21 C22 -43.6(9) . . . . ?
C15 C14 C21 C26 134.3(7) . . . . ?
C15 C14 C21 C22B -151.9(11) . . . . ?
C15 C14 C21 C26B 40.5(12) . . . . ?
C16 C13 C14 C15 -179.3(6) . . . . ?
C16 C13 C14 C21 0.4(9) . . . . ?
C21 C14 C15 N11 -179.3(5) . . . . ?
C21 C14 C15 C17 0.2(9) . . . . ?
C21 C22 C23 C24 -0.5(10) . . . . ?
C22 C21 C26 C25 0.3(12) . . . . ?
C22 C23 C24 C25 -2.8(10) . . . . ?
C22 C23 C24 C27 177.8(6) . . . . ?
C23 C24 C25 C26 4.9(11) . . . . ?
C23 C24 C27 O28 26.5(7) . . . . ?
C23 C24 C27 O29 -154.0(5) . . . . ?
C24 C25 C26 C21 -3.7(13) . . . . ?
C24 C27 O28 Mn2 -169.9(5) . . . 1_554 ?
C24 C27 O29 Mn1 170.9(3) . . . 1_554 ?
C24 C23B C22B C21 -4(3) . . . . ?
C24 C25B C26B C21 -2(3) . . . . ?
C25 C24 C27 O28 -152.9(6) . . . . ?
C25 C24 C27 O29 26.7(8) . . . . ?
C26 C21 C22 C23 1.8(10) . . . . ?
C27 C24 C25 C26 -175.8(7) . . . . ?
C27 C24 C23B C22B -175.7(13) . . . . ?
C27 C24 C25B C26B 179.1(15) . . . . ?
O28 C27 O29 Mn1 -9.6(8) . . . 1_554 ?
O29 C27 O28 Mn2 10.6(10) . . . 1_554 ?
N31 N32 C33 C34 -0.4(5) . . . . ?
N31 N32 C33 C36 -179.2(5) . . . . ?
N32 C1 N12 N11 -72.6(5) . . . . ?
N32 C1 N12 C13 108.2(5) . . . . ?
N32 N31 C35 C34 -0.2(5) . . . . ?
N32 N31 C35 C37 -179.8(5) . . . . ?
N32 C33 C34 C35 0.3(5) . . . . ?
N32 C33 C34 C41 -179.1(5) . . . . ?
C33 C34 C35 N31 -0.1(6) . . . . ?
C33 C34 C35 C37 179.5(6) . . . . ?
C33 C34 C41 C42 -51.1(8) . . . . ?
C33 C34 C41 C46 129.9(6) . . . . ?
C34 C41 C42 C43 -176.7(6) . . . . ?
C34 C41 C46 C45 175.4(5) . . . . ?
C35 N31 N32 C1 -171.0(4) . . . . ?
C35 N31 N32 C33 0.3(5) . . . . ?
C35 C34 C41 C42 129.6(7) . . . . ?
C35 C34 C41 C46 -49.4(8) . . . . ?
C36 C33 C34 C35 178.9(6) . . . . ?
C36 C33 C34 C41 -0.5(10) . . . . ?
C41 C34 C35 N31 179.4(5) . . . . ?
C41 C34 C35 C37 -1.1(9) . . . . ?
C41 C42 C43 C44 1.5(11) . . . . ?
C42 C41 C46 C45 -3.6(9) . . . . ?
C42 C43 C44 C45 -4.0(10) . . . . ?
C42 C43 C44 C47 177.0(6) . . . . ?
C43 C44 C45 C46 2.6(8) . . . . ?
C43 C44 C47 O48 -170.5(5) . . . . ?
C43 C44 C47 O49 9.5(8) . . . . ?
C44 C45 C46 C41 1.2(8) . . . . ?
C44 C47 O48 Mn1 -171.9(3) . . . 1_455 ?
C44 C47 O48 Mn2 62.6(6) . . . 1_455 ?
C44 C47 O49 Mn1 172.8(4) . . . 1_455 ?
C45 C44 C47 O48 10.6(7) . . . . ?
C45 C44 C47 O49 -169.5(5) . . . . ?
C46 C41 C42 C43 2.3(10) . . . . ?
C47 C44 C45 C46 -178.4(5) . . . . ?
O48 C47 O49 Mn1 -7.3(4) . . . 1_455 ?
O49 C47 O48 Mn1 8.2(4) . . . 1_455 ?
O49 C47 O48 Mn2 -117.3(4) . . . 1_455 ?
C50 N62 C63 C64 -178.5(6) . . . . ?
C50 N62 C63 C66 -1.0(9) . . . . ?
N61 Mn3 C110 O111 137.75(19) . . . . ?
N61 Mn3 C110 O111 -137.75(18) 4 . . . ?
N61 Mn3 C112 C2 62(2) . . . . ?
N61 Mn3 C112 C6 -168(9) . . . . ?
N61 N62 C63 C64 -1.7(7) . . . . ?
N61 N62 C63 C66 175.9(5) . . . . ?
N62 C50 N62 N61 -63.6(10) 4 . . . ?
N62 C50 N62 C63 113.0(8) 4 . . . ?
N62 N61 C65 C64 -1.4(7) . . . . ?
N62 N61 C65 C67 -179.6(7) . . . . ?
N62 C63 C64 C65 0.8(7) . . . . ?
N62 C63 C64 C71 176.6(5) . . . . ?
C63 C64 C65 N61 0.5(8) . . . . ?
C63 C64 C65 C67 178.6(7) . . . . ?
C63 C64 C71 C72 -74.5(14) . . . . ?
C63 C64 C71 C76 96.1(10) . . . . ?
C64 C71 C72 C73 -169.7(13) . . . . ?
C64 C71 C76 C75 167.5(8) . . . . ?
C65 N61 N62 C50 179.2(6) . . . . ?
C65 N61 N62 C63 1.9(7) . . . . ?
C65 C64 C71 C72 100.2(14) . . . . ?
C65 C64 C71 C76 -89.3(10) . . . . ?
C66 C63 C64 C65 -176.5(6) . . . . ?
C66 C63 C64 C71 -0.7(10) . . . . ?
C71 C64 C65 N61 -175.1(6) . . . . ?
C71 C64 C65 C67 3.1(11) . . . . ?
C71 C72 C73 C74 -8(3) . . . . ?
C72 C71 C76 C75 -21.1(15) . . . . ?
C72 C73 C74 C75 -3(2) . . . . ?
C72 C73 C74 C77 175.5(13) . . . . ?
C73 C74 C75 C76 0.8(14) . . . . ?
C73 C74 C77 O78 8.0(11) . . . . ?
C73 C74 C77 O79 -173.8(10) . . . . ?
C74 C75 C76 C71 12.2(14) . . . . ?
C74 C77 O78 Mn2 173.3(5) . . . . ?
C74 C77 O79 Mn1 -175.8(3) . . . . ?
C75 C74 C77 O78 -174.0(6) . . . . ?
C75 C74 C77 O79 4.3(8) . . . . ?
C76 C71 C72 C73 19(2) . . . . ?
C77 C74 C75 C76 -177.3(7) . . . . ?
O78 C77 O79 Mn1 2.2(7) . . . . ?
O79 C77 O78 Mn2 -4.8(10) . . . . ?
C110 Mn3 C112 C2 156(3) . . . . ?
C110 Mn3 C112 C6 -74(9) . . . . ?
C112 Mn3 C110 O111 43.3(10) . . . . ?
C112 Mn3 C110 O111 -43.2(10) 4 . . . ?
C112 Mn3 C112 C2 -119(2) 4 . . . ?
C112 Mn3 C112 C6 11(10) 4 . . . ?
C112 O113 O1 Mn3 -4(6) . . . . ?
C112 O113 O1 C2 -159(11) . . . . ?
C112 O113 O1 C6 91(12) . . . . ?
C112 O113 C2 O1 8(4) . . . . ?
C112 O113 C2 C4 148(3) . . . . ?
C112 O113 C5 C4 -30(6) . . . . ?
C112 O113 C5 C6 90(6) . . . . ?
C112 O113 C6 O1 -24(4) . . . . ?
C112 O113 C6 C5 -143(5) . . . . ?
C112 C2 C4 C5 31(2) . . . . ?
O113 C112 C2 O1 -33(15) . . . . ?
O113 C112 C2 C4 -35(3) . . . . ?
O113 C112 C6 O1 64(10) . . . . ?
O113 C112 C6 C5 45(5) . . . . ?
O113 O1 C2 C112 140(18) . . . . ?
O113 O1 C2 C4 -42(3) . . . . ?
O113 O1 C6 C112 -97(11) . . . . ?
O113 O1 C6 C5 66(5) . . . . ?
O113 C2 C4 C5 11.4(13) . . . . ?
O113 C5 C6 C112 -27(3) . . . . ?
O113 C5 C6 O1 -32(3) . . . . ?
C23B C24 C27 O28 133.4(10) . . . . ?
C23B C24 C27 O29 -47.1(11) . . . . ?
C23B C24 C25B C26B -11(3) . . . . ?
C25B C24 C27 O28 -56.6(13) . . . . ?
C25B C24 C27 O29 122.9(13) . . . . ?
C25B C24 C23B C22B 14(2) . . . . ?
C22B C21 C26B C25B 12(2) . . . . ?
C26B C21 C22B C23B -8(2) . . . . ?
O2 C3 C7 C8 30.5 . . . . ?
C3 O2 C9 C8 -12.1 . . . . ?
C3 C7 C8 C9 -36.3 . . . . ?
C7 C8 C9 O2 30.6 . . . . ?
C9 O2 C3 C7 -11.9 . . . . ?
O1 Mn3 C110 O111 44.4(10) . . . . ?
O1 Mn3 C112 C2 -16(11) . . . . ?
O1 Mn3 C112 C6 114(18) . . . . ?
O1 O113 C2 C112 -8(4) . . . . ?
O1 O113 C2 C4 139(3) . . . . ?
O1 O113 C5 C4 -18(4) . . . . ?
O1 O113 C5 C6 101(6) . . . . ?
O1 O113 C6 C112 24(4) . . . . ?
O1 O113 C6 C5 -119(4) . . . . ?
O1 C2 C4 C5 30.6 . . . . ?
C2 C112 O113 O1 17(9) . . . . ?
C2 C112 O113 C5 42(6) . . . . ?
C2 C112 O113 C6 116(5) . . . . ?
C2 C112 C6 O113 -60(5) . . . . ?
C2 C112 C6 O1 4(7) . . . . ?
C2 C112 C6 C5 -16(4) . . . . ?
C2 O113 O1 Mn3 154(7) . . . . ?
C2 O113 O1 C6 -110(4) . . . . ?
C2 O113 C5 C4 9.9(12) . . . . ?
C2 O113 C5 C6 129(3) . . . . ?
C2 O113 C6 C112 80(4) . . . . ?
C2 O113 C6 O1 56(3) . . . . ?
C2 O113 C6 C5 -63(3) . . . . ?
C2 O1 C6 C112 -175(9) . . . . ?
C2 O1 C6 O113 -78(5) . . . . ?
C2 O1 C6 C5 -12.0 . . . . ?
C2 C4 C5 O113 -12.2(15) . . . . ?
C2 C4 C5 C6 -36.4 . . . . ?
C4 C5 C6 C112 36(3) . . . . ?
C4 C5 C6 O113 63(3) . . . . ?
C4 C5 C6 O1 30.6 . . . . ?
C5 O113 O1 Mn3 -167(4) . . . . ?
C5 O113 O1 C2 38(4) . . . . ?
C5 O113 O1 C6 -72(5) . . . . ?
C5 O113 C2 C112 -158(3) . . . . ?
C5 O113 C2 O1 -149(4) . . . . ?
C5 O113 C2 C4 -10.0(12) . . . . ?
C5 O113 C6 C112 143(5) . . . . ?
C5 O113 C6 O1 119(4) . . . . ?
C6 C112 O113 O1 -99(12) . . . . ?
C6 C112 O113 C2 -116(5) . . . . ?
C6 C112 O113 C5 -74(5) . . . . ?
C6 C112 C2 O113 24.7(19) . . . . ?
C6 C112 C2 O1 -8(14) . . . . ?
C6 C112 C2 C4 -11(3) . . . . ?
C6 O113 O1 Mn3 -95(8) . . . . ?
C6 O113 O1 C2 110(4) . . . . ?
C6 O113 C2 C112 -105(4) . . . . ?
C6 O113 C2 O1 -97(5) . . . . ?
C6 O113 C2 C4 43(4) . . . . ?
C6 O113 C5 C4 -119(3) . . . . ?
C6 O1 C2 C112 170(17) . . . . ?
C6 O1 C2 O113 30(3) . . . . ?
C6 O1 C2 C4 -12.0 . . . . ?

loop_
_smtbx_masks_void_nr
_smtbx_masks_void_average_x
_smtbx_masks_void_average_y
_smtbx_masks_void_average_z
_smtbx_masks_void_volume
_smtbx_masks_void_count_electrons
_smtbx_masks_void_content
1 0.138 0.250 -0.442 579.0 154.9 '4 THF'
2 -0.138 0.750 -0.740 579.0 154.3 '4 THF'
